data_4110114
loop_
_publ_author_name
'Masahito Ochiai'
'Takao Kaneaki'
'Norihiro Tada'
'Kazunori Miyamoto'
'Hiroshi Chuman'
'Motoo Shiro'
'Satoko Hayashi'
'Waro Nakanishi'

_publ_section_title
;
 A New Type of Imido Group Donor: Synthesis and Characterization of
 Sulfonylimino-\l3-bromane that Acts as a Nitrenoid in the Aziridination
 of Olefins at Room Temperature under Metal-Free Conditions
;
_journal_name_full 'Journal of the American Chemical Society'
_journal_page_first 12938
_journal_page_last 12939
_journal_paper_doi 10.1021/ja075811i
_journal_volume 129
_journal_year 2007
_chemical_formula_moiety 'C8 H4 Br F6 N O2 S '
_chemical_formula_sum 'C8 H4 Br F6 N O2 S'
_chemical_formula_weight 372.08
_space_group_IT_number 14
_symmetry_cell_setting monoclinic
_symmetry_Int_Tables_number 14
_symmetry_space_group_name_Hall '-P 2ybc'
_symmetry_space_group_name_H-M 'P 1 21/c 1'
_audit_creation_date 2006-05-11
_audit_creation_method 'by CrystalStructure 3.7.0'
_cell_angle_alpha 90.0000
_cell_angle_beta 93.0748(7)
_cell_angle_gamma 90.0000
_cell_formula_units_Z 4
_cell_length_a 13.0591(2)
_cell_length_b 9.8448(2)
_cell_length_c 8.9487(2)
_cell_measurement_reflns_used 17219
_cell_measurement_temperature 93.1
_cell_measurement_theta_max 68.2
_cell_measurement_theta_min 3.4
_cell_volume 1148.83(4)
_computing_cell_refinement 'PROCESS-AUTO (Rigaku, 1998)'
_computing_data_collection 'PROCESS-AUTO (Rigaku, 1998)'
_computing_data_reduction 'CrystalStructure (R/MSC, Rigaku, 2005)'
_computing_molecular_graphics 'ORTEP (Johnson, 1976)'
_computing_publication_material 'CrystalStructure (R/MSC, Rigaku, 2005)'
_computing_structure_refinement 'SHELXL97 (Sheldrick, 1997)'
_computing_structure_solution 'SHELXS97 (Sheldrick, 1997)'
_diffrn_detector_area_resol_mean 10.00
_diffrn_measured_fraction_theta_full 1.000
_diffrn_measured_fraction_theta_max 1.000
_diffrn_measurement_device_type 'Rigaku RAXIS-RAPID'
_diffrn_measurement_method \w
_diffrn_radiation_type 'Cu K\a'
_diffrn_radiation_wavelength 1.54187
_diffrn_reflns_av_R_equivalents 0.083
_diffrn_reflns_limit_h_max 15
_diffrn_reflns_limit_h_min -15
_diffrn_reflns_limit_k_max 11
_diffrn_reflns_limit_k_min -11
_diffrn_reflns_limit_l_max 10
_diffrn_reflns_limit_l_min -10
_diffrn_reflns_number 18535
_diffrn_reflns_theta_full 68.23
_diffrn_reflns_theta_max 68.23
_exptl_absorpt_coefficient_mu 7.406
_exptl_absorpt_correction_T_max 0.553
_exptl_absorpt_correction_T_min 0.355
_exptl_absorpt_correction_type multi-scan
_exptl_absorpt_process_details
;
    Higashi, T. (1995). Program for Absorption Correction.
    Rigaku Corporation, Tokyo, Japan.
;
_exptl_crystal_colour colorless
_exptl_crystal_density_diffrn 2.151
_exptl_crystal_description block
_exptl_crystal_F_000 720.00
_exptl_crystal_size_max 0.15
_exptl_crystal_size_mid 0.12
_exptl_crystal_size_min 0.08
_refine_diff_density_max 0.89
_refine_diff_density_min -0.58
_refine_ls_extinction_coef 0.00081(12)
_refine_ls_extinction_method SHELXL
_refine_ls_goodness_of_fit_ref 1.115
_refine_ls_hydrogen_treatment refall
_refine_ls_number_parameters 174
_refine_ls_number_reflns 2099
_refine_ls_R_factor_gt 0.0293
_refine_ls_shift/su_max 0.0000
_refine_ls_structure_factor_coef Fsqd
_refine_ls_weighting_details 'w = 1/[\s^2^(Fo^2^)+(0.0228P)^2^+2.0713P] where P=(Fo^2^+2Fc^2^)/3'
_refine_ls_weighting_scheme calc
_refine_ls_wR_factor_ref 0.0734
_reflns_number_gt 2000
_reflns_number_total 2099
_reflns_threshold_expression F^2^>2.0\s(F^2^)
_cod_data_source_file ja075811isi20070802_105305.cif
_cod_data_source_block '_RGK1287raplt'
_cod_original_formula_sum 'C8 H4 Br F6 N O2 S '
_cod_database_code 4110114

loop_
_symmetry_equiv_pos_site_id
_symmetry_equiv_pos_as_xyz
1 +X,+Y,+Z
2 -X,1/2+Y,1/2-Z
3 -X,-Y,-Z
4 +X,1/2-Y,1/2+Z

loop_
_atom_site_label
_atom_site_type_symbol
_atom_site_fract_x
_atom_site_fract_y
_atom_site_fract_z
_atom_site_U_iso_or_equiv
_atom_site_adp_type
_atom_site_occupancy
_atom_site_symmetry_multiplicity
_atom_site_calc_flag
_atom_site_refinement_flags
Br(1) Br 0.49533(2) 0.68896(3) 0.56778(3) 0.01227(12) Uani 1.00 1 d .
S(1) S 0.62126(5) 0.56360(6) 0.80111(6) 0.01233(16) Uani 1.00 1 d .
F(1) F 0.03728(16) 0.5870(2) 0.8577(2) 0.0438(6) Uani 1.00 1 d .
F(2) F 0.03200(14) 0.4198(2) 0.7059(2) 0.0412(5) Uani 1.00 1 d .
F(3) F -0.01734(13) 0.6158(2) 0.6309(2) 0.0394(5) Uani 1.00 1 d .
F(4) F 0.80823(12) 0.48291(18) 0.7643(2) 0.0254(4) Uani 1.00 1 d .
F(5) F 0.74916(12) 0.62366(19) 0.5959(2) 0.0255(4) Uani 1.00 1 d .
F(6) F 0.79566(13) 0.69576(17) 0.8168(2) 0.0271(4) Uani 1.00 1 d .
O(1) O 0.58986(13) 0.44142(19) 0.7234(2) 0.0156(4) Uani 1.00 1 d .
O(2) O 0.63396(14) 0.5633(2) 0.9615(2) 0.0193(4) Uani 1.00 1 d .
N(1) N 0.55747(19) 0.6984(2) 0.7577(2) 0.0149(5) Uani 1.00 1 d .
C(1) C 0.3570(2) 0.6411(2) 0.6129(3) 0.0126(5) Uani 1.00 1 d .
C(2) C 0.3413(2) 0.5359(2) 0.7113(3) 0.0154(5) Uani 1.00 1 d .
C(3) C 0.2408(2) 0.5087(2) 0.7438(3) 0.0158(6) Uani 1.00 1 d .
C(4) C 0.1606(2) 0.5833(2) 0.6759(3) 0.0163(6) Uani 1.00 1 d .
C(5) C 0.1794(2) 0.6870(2) 0.5759(3) 0.0200(6) Uani 1.00 1 d .
C(6) C 0.2794(2) 0.7177(2) 0.5435(3) 0.0169(6) Uani 1.00 1 d .
C(7) C 0.0531(2) 0.5517(3) 0.7171(3) 0.0210(6) Uani 1.00 1 d .
C(8) C 0.7518(2) 0.5936(2) 0.7405(3) 0.0164(6) Uani 1.00 1 d .
H(1) H 0.3968 0.4845 0.7547 0.018 Uiso 1.00 1 c R
H(2) H 0.2266 0.4387 0.8128 0.019 Uiso 1.00 1 c R
H(3) H 0.1240 0.7367 0.5297 0.024 Uiso 1.00 1 c R
H(4) H 0.2941 0.7887 0.4761 0.020 Uiso 1.00 1 c R

loop_
_atom_site_aniso_label
_atom_site_aniso_U_11
_atom_site_aniso_U_22
_atom_site_aniso_U_33
_atom_site_aniso_U_12
_atom_site_aniso_U_13
_atom_site_aniso_U_23
Br(1) 0.01105(18) 0.01405(18) 0.01139(18) -0.00025(10) -0.00248(12) 0.00125(10)
S(1) 0.0090(3) 0.0145(3) 0.0131(3) 0.0010(2) -0.0024(2) 0.0006(2)
F(1) 0.0255(10) 0.0773(16) 0.0292(11) -0.0177(10) 0.0085(8) -0.0185(11)
F(2) 0.0199(10) 0.0269(10) 0.0774(16) -0.0084(8) 0.0092(10) -0.0098(10)
F(3) 0.0112(9) 0.0546(13) 0.0520(13) 0.0058(9) -0.0013(8) 0.0204(11)
F(4) 0.0133(8) 0.0210(9) 0.0418(11) 0.0056(7) 0.0011(7) 0.0033(8)
F(5) 0.0197(9) 0.0334(10) 0.0239(10) -0.0020(7) 0.0050(7) 0.0045(8)
F(6) 0.0171(9) 0.0230(9) 0.0404(11) -0.0072(7) -0.0048(8) -0.0078(7)
O(1) 0.0132(9) 0.0128(9) 0.0203(10) -0.0006(7) -0.0043(7) 0.0001(7)
O(2) 0.0176(10) 0.0276(11) 0.0121(10) 0.0057(8) -0.0044(7) 0.0025(8)
N(1) 0.0156(12) 0.0150(12) 0.0135(12) 0.0027(9) -0.0061(9) -0.0030(9)
C(1) 0.0063(12) 0.0163(13) 0.0152(14) -0.0019(10) -0.0010(10) -0.0032(11)
C(2) 0.0133(13) 0.0153(13) 0.0170(14) 0.0012(11) -0.0051(10) 0.0025(11)
C(3) 0.0171(14) 0.0165(14) 0.0134(14) -0.0024(11) -0.0029(11) -0.0004(10)
C(4) 0.0117(14) 0.0177(14) 0.0190(15) -0.0002(11) -0.0055(11) -0.0057(11)
C(5) 0.0147(15) 0.0192(15) 0.0254(17) 0.0030(11) -0.0066(12) 0.0011(12)
C(6) 0.0156(14) 0.0146(13) 0.0200(15) 0.0015(11) -0.0044(11) 0.0033(11)
C(7) 0.0143(14) 0.0250(16) 0.0233(16) -0.0015(12) -0.0032(11) -0.0022(12)
C(8) 0.0127(13) 0.0162(14) 0.0200(15) 0.0005(11) -0.0010(11) -0.0014(11)

loop_
_atom_type_symbol
_atom_type_description
_atom_type_scat_dispersion_real
_atom_type_scat_dispersion_imag
_atom_type_scat_source
C C 0.018 0.009
;
International Tables for Crystallography
(1992, Vol. C, Tables 4.2.6.8 and 6.1.1.4)
;
H H 0.000 0.000
;
International Tables for Crystallography
(1992, Vol. C, Table 6.1.1.4)
;
Br Br -0.676 1.280
;
International Tables for Crystallography
(1992, Vol. C, Tables 4.2.6.8 and 6.1.1.4)
;
F F 0.073 0.053
;
International Tables for Crystallography
(1992, Vol. C, Tables 4.2.6.8 and 6.1.1.4)
;
N N 0.031 0.018
;
International Tables for Crystallography
(1992, Vol. C, Tables 4.2.6.8 and 6.1.1.4)
;
O O 0.049 0.032
;
International Tables for Crystallography
(1992, Vol. C, Tables 4.2.6.8 and 6.1.1.4)
;
S S 0.333 0.557
;
International Tables for Crystallography
(1992, Vol. C, Tables 4.2.6.8 and 6.1.1.4)
;

loop_
_geom_angle_atom_site_label_1
_geom_angle_atom_site_label_2
_geom_angle_atom_site_label_3
_geom_angle
_geom_angle_publ_flag
N(1) Br(1) C(1) 100.94(11) yes
O(1) S(1) O(2) 119.75(12) yes
O(1) S(1) N(1) 116.37(11) yes
O(1) S(1) C(8) 103.68(12) yes
O(2) S(1) N(1) 105.92(12) yes
O(2) S(1) C(8) 103.64(12) yes
N(1) S(1) C(8) 105.85(13) yes
Br(1) N(1) S(1) 112.24(13) yes
Br(1) C(1) C(2) 119.3(2) yes
Br(1) C(1) C(6) 116.4(2) yes
C(2) C(1) C(6) 124.4(2) yes
C(1) C(2) C(3) 117.0(2) yes
C(2) C(3) C(4) 120.3(2) yes
C(3) C(4) C(5) 120.9(2) yes
C(3) C(4) C(7) 118.3(2) yes
C(5) C(4) C(7) 120.7(2) yes
C(4) C(5) C(6) 119.8(2) yes
C(1) C(6) C(5) 117.6(2) yes
F(1) C(7) F(2) 106.5(2) yes
F(1) C(7) F(3) 106.7(2) yes
F(1) C(7) C(4) 111.8(2) yes
F(2) C(7) F(3) 106.6(2) yes
F(2) C(7) C(4) 112.1(2) yes
F(3) C(7) C(4) 112.7(2) yes
S(1) C(8) F(4) 109.62(19) yes
S(1) C(8) F(5) 110.32(18) yes
S(1) C(8) F(6) 110.53(19) yes
F(4) C(8) F(5) 109.0(2) yes
F(4) C(8) F(6) 108.6(2) yes
F(5) C(8) F(6) 108.7(2) yes
C(1) C(2) H(1) 121.5 no
C(3) C(2) H(1) 121.5 no
C(2) C(3) H(2) 119.8 no
C(4) C(3) H(2) 119.8 no
C(4) C(5) H(3) 120.1 no
C(6) C(5) H(3) 120.1 no
C(1) C(6) H(4) 121.2 no
C(5) C(6) H(4) 121.2 no

loop_
_geom_bond_atom_site_label_1
_geom_bond_atom_site_label_2
_geom_bond_distance
_geom_bond_publ_flag
Br(1) N(1) 1.846(2) yes
Br(1) C(1) 1.931(2) yes
S(1) O(1) 1.4379(19) yes
S(1) O(2) 1.436(2) yes
S(1) N(1) 1.603(2) yes
S(1) C(8) 1.841(2) yes
F(1) C(7) 1.332(3) yes
F(2) C(7) 1.330(3) yes
F(3) C(7) 1.328(3) yes
F(4) C(8) 1.326(3) yes
F(5) C(8) 1.326(3) yes
F(6) C(8) 1.328(3) yes
C(1) C(2) 1.382(3) yes
C(1) C(6) 1.383(3) yes
C(2) C(3) 1.385(4) yes
C(3) C(4) 1.393(3) yes
C(4) C(5) 1.388(4) yes
C(4) C(7) 1.502(4) yes
C(5) C(6) 1.386(4) yes
C(2) H(1) 0.950 no
C(3) H(2) 0.950 no
C(5) H(3) 0.950 no
C(6) H(4) 0.950 no

loop_
_geom_contact_atom_site_label_1
_geom_contact_atom_site_label_2
_geom_contact_distance
_geom_contact_site_symmetry_2
Br(1) O(1) 3.3359(19) 65602
Br(1) O(1) 3.0603(19) 66603
Br(1) O(2) 3.212(2) 56404
Br(1) N(1) 3.135(2) 56404
F(1) F(1) 3.261(3) 56703
F(1) F(2) 3.438(3) 55602
F(1) F(4) 3.229(2) 45501
F(1) F(6) 3.334(2) 45501
F(1) C(5) 3.438(3) 56504
F(2) F(3) 3.340(3) 54602
F(2) F(3) 3.030(3) 56603
F(2) F(4) 3.060(2) 45501
F(2) F(6) 3.165(2) 64602
F(3) F(3) 3.318(3) 56603
F(3) F(4) 2.936(2) 45501
F(3) F(5) 3.050(2) 45501
F(3) F(6) 3.128(2) 45501
F(3) C(7) 3.533(3) 56603
F(3) C(8) 3.227(3) 45501
F(4) C(5) 3.246(3) 64602
F(4) C(5) 3.485(3) 66603
F(4) C(6) 3.361(3) 64602
F(4) C(6) 3.530(3) 66603
F(4) C(7) 3.318(3) 65501
F(5) F(6) 3.151(2) 56404
F(5) C(1) 3.454(3) 66603
F(5) C(2) 3.327(3) 66603
F(5) C(3) 3.316(3) 66603
F(5) C(4) 3.430(3) 66603
F(5) C(5) 3.569(3) 66603
F(5) C(6) 3.597(3) 66603
F(6) C(3) 3.159(3) 65602
O(1) N(1) 3.081(3) 64602
O(1) C(1) 3.355(3) 64602
O(1) C(1) 3.229(3) 66603
O(1) C(6) 3.426(3) 64602
O(1) C(6) 3.393(3) 66603
O(2) C(2) 3.087(3) 66703
O(2) C(3) 3.109(3) 66703
O(2) C(6) 3.587(3) 64602
N(1) C(2) 3.581(3) 65602
Br(1) H(1) 3.568 65602
S(1) H(4) 3.505 64602
F(1) H(3) 2.545 56504
F(2) H(3) 3.242 56603
F(4) H(3) 3.143 64602
F(4) H(3) 3.554 66603
F(4) H(4) 3.342 64602
F(5) H(2) 3.218 65602
F(6) H(2) 2.667 65602
F(6) H(2) 3.595 66703
O(1) H(4) 3.368 64602
O(1) H(4) 3.303 66603
O(2) H(1) 2.635 66703
O(2) H(2) 2.646 66703
O(2) H(4) 2.906 64602
N(1) H(1) 2.883 65602
C(1) H(4) 3.464 56504
C(2) H(4) 3.022 56504
C(3) H(4) 2.938 56504
C(4) H(4) 3.368 56504
C(7) H(3) 3.570 56504
C(8) H(2) 3.444 65602
H(1) H(4) 3.316 56504
H(2) H(4) 3.159 56504
H(4) H(1) 3.316 56404
H(4) H(2) 3.159 56404

loop_
_geom_torsion_atom_site_label_1
_geom_torsion_atom_site_label_2
_geom_torsion_atom_site_label_3
_geom_torsion_atom_site_label_4
_geom_torsion
N(1) Br(1) C(1) C(2) -48.4(2)
N(1) Br(1) C(1) C(6) 131.0(2)
C(1) Br(1) N(1) S(1) 99.86(15)
O(1) S(1) N(1) Br(1) -24.44(19)
O(1) S(1) C(8) F(4) -53.2(2)
O(1) S(1) C(8) F(5) 66.8(2)
O(1) S(1) C(8) F(6) -172.93(18)
O(2) S(1) N(1) Br(1) -160.27(12)
O(2) S(1) C(8) F(4) 72.5(2)
O(2) S(1) C(8) F(5) -167.45(18)
O(2) S(1) C(8) F(6) -47.2(2)
N(1) S(1) C(8) F(4) -176.22(18)
N(1) S(1) C(8) F(5) -56.2(2)
N(1) S(1) C(8) F(6) 64.1(2)
C(8) S(1) N(1) Br(1) 90.10(15)
Br(1) C(1) C(2) C(3) 177.8(2)
Br(1) C(1) C(6) C(5) -178.9(2)
C(2) C(1) C(6) C(5) 0.4(4)
C(6) C(1) C(2) C(3) -1.5(4)
C(1) C(2) C(3) C(4) 1.6(4)
C(2) C(3) C(4) C(5) -0.6(4)
C(2) C(3) C(4) C(7) -178.9(2)
C(3) C(4) C(5) C(6) -0.5(4)
C(3) C(4) C(7) F(1) 68.5(3)
C(3) C(4) C(7) F(2) -51.0(3)
C(3) C(4) C(7) F(3) -171.3(2)
C(5) C(4) C(7) F(1) -109.7(3)
C(5) C(4) C(7) F(2) 130.8(2)
C(5) C(4) C(7) F(3) 10.5(4)
C(7) C(4) C(5) C(6) 177.7(2)
C(4) C(5) C(6) C(1) 0.6(4)

loop_
_cod_related_entry_id
_cod_related_entry_database
_cod_related_entry_code
1 ChemSpider 30660375
